data_4024480
loop_
_publ_author_name
'Santos Fustero'
'Gema Chiva'
'Julio Piera'
'Juan F. Sanz-Cervera'
'Alessandro Volonterio'
'Matteo Zanda'
'Carmen Ram\'irez de Arellano'

_publ_contact_author_address
;Departamento de Qu\'imica Org\'anica
Universidad de Valencia
46100 Valencia
Spain
;
_publ_contact_author_email Carmen.ramirezdearellano@uv.es
_publ_contact_author_fax +34963544939
_publ_contact_author_name 'Carmen Ram\'irez de Arellano'
_publ_contact_author_phone +34963543046
_publ_section_title
;
New Fluorinated Peptidomimetics through Tandem Aza-Michael Addition to
\a-Trifluoromethyl Acrylamide Acceptors: Synthesis and Conformational Study
in Solid State and Solution
;
_journal_name_full 'Journal of Organic Chemistry'
_journal_page_first 3122
_journal_page_last 3132
_journal_paper_doi 10.1021/jo9001867
_journal_volume 74
_journal_year 2009
_chemical_absolute_configuration syn
_chemical_formula_sum 'C17 H24 F6 N2 O4'
_chemical_formula_weight 434.38
_chemical_name_common gt319a
_chemical_name_systematic
; 
 ? 
;
_space_group_IT_number 4
_symmetry_cell_setting monoclinic
_symmetry_space_group_name_Hall 'P 2yb'
_symmetry_space_group_name_H-M 'P 1 21 1'
_atom_sites_solution_hydrogens geom
_atom_sites_solution_primary direct
_atom_sites_solution_secondary difmap
_audit_creation_method SHELXL-97
_cell_angle_alpha 90.00
_cell_angle_beta 110.52(3)
_cell_angle_gamma 90.00
_cell_formula_units_Z 2
_cell_length_a 10.504(2)
_cell_length_b 9.4224(19)
_cell_length_c 11.523(2)
_cell_measurement_reflns_used 2424
_cell_measurement_temperature 100(2)
_cell_measurement_theta_max 27.485
_cell_measurement_theta_min 0.998
_cell_volume 1068.1(4)
_computing_cell_refinement 'HKL Scalepack (Otwinowski & Minor 1997)'
_computing_data_collection 'Collect (Nonius BV, 1997-2000)'
_computing_data_reduction 'HKL Scalepack (Otwinowski & Minor 1997)'
_computing_molecular_graphics 'SHELXTL v6.14 (Bruker, 2000-2003)'
_computing_publication_material 'SHELXL-97 (Sheldrick, 1997)'
_computing_structure_refinement 'SHELXL-97 (Sheldrick, 1997)'
_computing_structure_solution 'SHELXS-97 (Sheldrick, 1990)'
_diffrn_ambient_temperature 100(2)
_diffrn_detector_area_resol_mean 9
_diffrn_measured_fraction_theta_full 0.986
_diffrn_measured_fraction_theta_max 0.986
_diffrn_measurement_device_type KappaCCD
_diffrn_measurement_method \w-scans
_diffrn_radiation_monochromator graphite
_diffrn_radiation_source 'fine-focus sealed tube'
_diffrn_radiation_type MoK\a
_diffrn_radiation_wavelength 0.71073
_diffrn_reflns_av_R_equivalents 0.0404
_diffrn_reflns_av_sigmaI/netI 0.0554
_diffrn_reflns_limit_h_max 13
_diffrn_reflns_limit_h_min -13
_diffrn_reflns_limit_k_max 10
_diffrn_reflns_limit_k_min -11
_diffrn_reflns_limit_l_max 14
_diffrn_reflns_limit_l_min -14
_diffrn_reflns_number 4203
_diffrn_reflns_theta_full 26.37
_diffrn_reflns_theta_max 26.37
_diffrn_reflns_theta_min 5.12
_exptl_absorpt_coefficient_mu 0.129
_exptl_absorpt_correction_type none
_exptl_crystal_colour colourless
_exptl_crystal_density_diffrn 1.351
_exptl_crystal_density_method 'not measured'
_exptl_crystal_description spike
_exptl_crystal_F_000 452
_exptl_crystal_size_max 0.58
_exptl_crystal_size_mid 0.12
_exptl_crystal_size_min 0.08
_refine_diff_density_max 0.329
_refine_diff_density_min -0.277
_refine_diff_density_rms 0.050
_refine_ls_abs_structure_details 'Flack H D (1983), Acta Cryst. A39, 876-881'
_refine_ls_abs_structure_Flack -2(3)
_refine_ls_extinction_coef 0.09(3)
_refine_ls_extinction_method none
_refine_ls_goodness_of_fit_ref 1.029
_refine_ls_hydrogen_treatment mixed
_refine_ls_matrix_type full
_refine_ls_number_parameters 280
_refine_ls_number_reflns 2297
_refine_ls_number_restraints 3
_refine_ls_restrained_S_all 1.028
_refine_ls_R_factor_all 0.1432
_refine_ls_R_factor_gt 0.0813
_refine_ls_shift/su_max 0.003
_refine_ls_shift/su_mean 0.000
_refine_ls_structure_factor_coef Fsqd
_refine_ls_weighting_details 'calc w=1/[\s^2^(Fo^2^)+(0.1538P)^2^+0.2576P] where P=(Fo^2^+2Fc^2^)/3'
_refine_ls_weighting_scheme calc
_refine_ls_wR_factor_gt 0.2143
_refine_ls_wR_factor_ref 0.2623
_reflns_number_gt 1290
_reflns_number_total 2297
_reflns_threshold_expression >2sigma(I)
_cod_data_source_file jo9001867_si_002_4.cif
_cod_data_source_block gt319_compound_13
_cod_original_sg_symbol_H-M P2(1)
_cod_database_code 4024480

loop_
_symmetry_equiv_pos_as_xyz
'x, y, z'
'-x, y+1/2, -z'

loop_
_atom_site_label
_atom_site_type_symbol
_atom_site_fract_x
_atom_site_fract_y
_atom_site_fract_z
_atom_site_U_iso_or_equiv
_atom_site_adp_type
_atom_site_occupancy
_atom_site_symmetry_multiplicity
_atom_site_calc_flag
_atom_site_refinement_flags
_atom_site_disorder_assembly
_atom_site_disorder_group
O4 O 1.1036(6) 0.6499(5) 0.8422(6) 0.0917(16) Uani 1 1 d . . .
O3 O 0.9334(7) 0.6603(5) 1.0534(6) 0.1020(19) Uani 1 1 d . . .
N7 N 1.1044(7) 0.8661(6) 0.9277(7) 0.0830(17) Uani 1 1 d D . .
H7 H 1.062(11) 0.945(7) 0.901(11) 0.15(5) Uiso 1 1 d D . .
N3 N 0.8353(7) 0.8744(6) 1.0520(5) 0.0791(17) Uani 1 1 d D . .
H3 H 0.853(10) 0.964(3) 1.064(10) 0.11(3) Uiso 1 1 d D . .
C2 C 0.6961(9) 0.8238(10) 0.9991(7) 0.103(3) Uani 1 1 d . . .
H2 H 0.6985 0.7179 0.9957 0.123 Uiso 1 1 calc R . .
C1 C 0.6365(9) 0.8791(11) 0.8667(9) 0.107(3) Uani 1 1 d . . .
O1 O 0.6588(12) 0.9923(12) 0.8343(8) 0.220(7) Uani 1 1 d . . .
C10 C 1.0232(18) 0.9728(11) 0.6748(12) 0.143(5) Uani 1 1 d . . .
H10B H 0.9870 1.0027 0.5908 0.172 Uiso 1 1 calc R . .
H10A H 1.0676 1.0392 0.7381 0.172 Uiso 1 1 calc R . .
C9 C 1.0117(10) 0.8379(9) 0.7037(8) 0.094(3) Uani 1 1 d . . .
C8 C 1.0789(8) 0.7785(7) 0.8324(8) 0.078(2) Uani 1 1 d . . .
C6 C 1.1687(9) 0.8237(8) 1.0542(8) 0.090(2) Uani 1 1 d . . .
H6A H 1.2577 0.8721 1.0899 0.107 Uiso 1 1 calc R . .
H6B H 1.1853 0.7201 1.0582 0.107 Uiso 1 1 calc R . .
C5 C 1.0804(7) 0.8608(7) 1.1291(6) 0.076(2) Uani 1 1 d . . .
H5 H 1.0670 0.9660 1.1259 0.091 Uiso 1 1 calc R . .
C4 C 0.9411(9) 0.7903(6) 1.0764(5) 0.074(2) Uani 1 1 d . . .
O2 O 0.5510(5) 0.7888(5) 0.7965(4) 0.0793(14) Uani 1 1 d . A .
C11 C 0.4704(7) 0.8188(9) 0.6618(6) 0.0758(19) Uani 1 1 d . . .
C12 C 0.3880(17) 0.952(2) 0.6466(14) 0.102(6) Uani 0.74(3) 1 d P A 1
H12D H 0.3343 0.9478 0.7010 0.122 Uiso 0.74(3) 1 calc PR A 1
H12E H 0.3269 0.9600 0.5602 0.122 Uiso 0.74(3) 1 calc PR A 1
H12F H 0.4489 1.0339 0.6685 0.122 Uiso 0.74(3) 1 calc PR A 1
C13 C 0.372(2) 0.6924(17) 0.6237(11) 0.114(7) Uani 0.74(3) 1 d P A 1
H13D H 0.3059 0.6988 0.6659 0.137 Uiso 0.74(3) 1 calc PR A 1
H13E H 0.4234 0.6036 0.6471 0.137 Uiso 0.74(3) 1 calc PR A 1
H13F H 0.3243 0.6941 0.5338 0.137 Uiso 0.74(3) 1 calc PR A 1
C14 C 0.5566(12) 0.818(3) 0.5868(11) 0.125(6) Uani 0.74(3) 1 d P A 1
H14D H 0.5973 0.7234 0.5906 0.150 Uiso 0.74(3) 1 calc PR A 1
H14E H 0.6288 0.8886 0.6187 0.150 Uiso 0.74(3) 1 calc PR A 1
H14F H 0.5019 0.8402 0.5007 0.150 Uiso 0.74(3) 1 calc PR A 1
C12' C 0.5628(12) 0.897(3) 0.6039(11) 0.102(16) Uiso 0.26(3) 1 d PR A 2
H12A H 0.5844 0.9917 0.6406 0.123 Uiso 0.26(3) 1 calc PR A 2
H12B H 0.5156 0.9057 0.5142 0.123 Uiso 0.26(3) 1 calc PR A 2
H12C H 0.6471 0.8431 0.6200 0.123 Uiso 0.26(3) 1 calc PR A 2
C13' C 0.352(4) 0.890(5) 0.677(4) 0.086(11) Uiso 0.26(3) 1 d P A 2
H13A H 0.2810 0.9030 0.5953 0.104 Uiso 0.26(3) 1 calc PR A 2
H13B H 0.3794 0.9827 0.7161 0.104 Uiso 0.26(3) 1 calc PR A 2
H13C H 0.3164 0.8315 0.7289 0.104 Uiso 0.26(3) 1 calc PR A 2
C14' C 0.467(6) 0.677(5) 0.613(4) 0.105(13) Uiso 0.26(3) 1 d P A 2
H14A H 0.5597 0.6432 0.6294 0.125 Uiso 0.26(3) 1 calc PR A 2
H14B H 0.4165 0.6772 0.5238 0.125 Uiso 0.26(3) 1 calc PR A 2
H14C H 0.4212 0.6130 0.6538 0.125 Uiso 0.26(3) 1 calc PR A 2
C16 C 0.674(2) 0.814(3) 1.2090(15) 0.209(9) Uani 1 1 d . . .
H16A H 0.5998 0.7854 1.2363 0.251 Uiso 1 1 calc R . .
H16B H 0.7251 0.8921 1.2614 0.251 Uiso 1 1 calc R . .
H16C H 0.7353 0.7337 1.2155 0.251 Uiso 1 1 calc R . .
C15 C 0.6172(18) 0.864(4) 1.0761(19) 0.236(13) Uani 1 1 d . . .
H15 H 0.5348 0.8022 1.0416 0.283 Uiso 1 1 calc R . .
C17 C 0.563(2) 0.995(2) 1.0547(18) 0.184(7) Uani 1 1 d . . .
H17A H 0.5615 1.0291 0.9739 0.221 Uiso 1 1 calc R . .
H17B H 0.6173 1.0600 1.1197 0.221 Uiso 1 1 calc R . .
H17C H 0.4694 0.9924 1.0550 0.221 Uiso 1 1 calc R . .
C18 C 1.1467(12) 0.8185(9) 1.2609(9) 0.106(3) Uani 1 1 d . . .
C19 C 0.9427(14) 0.7347(14) 0.6054(10) 0.116(3) Uani 1 1 d . . .
F4 F 1.0266(9) 0.6452(9) 0.5829(7) 0.158(3) Uani 1 1 d . . .
F5 F 0.8662(11) 0.7988(11) 0.5005(6) 0.179(4) Uani 1 1 d . . .
F6 F 0.8550(6) 0.6567(8) 0.6402(6) 0.132(2) Uani 1 1 d . . .
F1 F 1.2632(6) 0.8917(7) 1.3164(5) 0.131(2) Uani 1 1 d . . .
F2 F 1.1824(8) 0.6796(6) 1.2760(5) 0.134(2) Uani 1 1 d . . .
F3 F 1.0716(7) 0.8398(6) 1.3305(4) 0.1157(19) Uani 1 1 d . . .

loop_
_atom_site_aniso_label
_atom_site_aniso_U_11
_atom_site_aniso_U_22
_atom_site_aniso_U_33
_atom_site_aniso_U_23
_atom_site_aniso_U_13
_atom_site_aniso_U_12
O4 0.116(4) 0.039(3) 0.115(4) 0.004(3) 0.033(3) 0.018(3)
O3 0.158(5) 0.040(3) 0.102(4) -0.006(3) 0.038(4) -0.015(3)
N7 0.109(4) 0.036(3) 0.099(4) 0.012(3) 0.031(4) 0.015(3)
N3 0.102(4) 0.046(3) 0.061(3) 0.005(3) -0.008(3) -0.012(3)
C2 0.110(6) 0.090(6) 0.084(5) 0.025(5) 0.004(5) -0.029(5)
C1 0.094(5) 0.095(6) 0.093(5) 0.011(5) -0.016(4) -0.039(5)
O1 0.241(10) 0.178(9) 0.121(6) 0.072(6) -0.088(7) -0.145(9)
C10 0.280(16) 0.072(6) 0.115(8) 0.014(6) 0.118(10) 0.023(8)
C9 0.147(7) 0.066(5) 0.099(6) 0.024(4) 0.081(6) 0.029(5)
C8 0.097(5) 0.039(3) 0.109(6) 0.009(4) 0.049(4) 0.011(3)
C6 0.101(5) 0.048(3) 0.098(5) 0.005(4) 0.009(4) 0.019(4)
C5 0.102(5) 0.034(3) 0.063(3) 0.006(3) -0.008(3) 0.002(3)
C4 0.120(6) 0.036(3) 0.043(3) 0.005(2) -0.002(3) -0.009(3)
O2 0.084(3) 0.069(3) 0.073(3) 0.003(3) 0.013(2) 0.011(3)
C11 0.077(4) 0.075(5) 0.065(4) -0.005(3) 0.013(3) 0.006(4)
C12 0.093(9) 0.103(10) 0.096(9) 0.014(8) 0.015(7) 0.042(8)
C13 0.141(15) 0.109(10) 0.057(6) -0.010(6) -0.008(7) -0.026(9)
C14 0.123(11) 0.16(2) 0.077(7) 0.013(10) 0.021(7) 0.027(11)
C16 0.30(2) 0.23(2) 0.136(11) 0.070(14) 0.117(13) 0.04(2)
C15 0.174(12) 0.37(4) 0.203(16) 0.19(2) 0.122(13) 0.089(18)
C17 0.25(2) 0.154(15) 0.155(14) -0.018(12) 0.074(14) -0.028(15)
C18 0.139(7) 0.061(5) 0.074(5) 0.004(4) -0.019(6) 0.002(5)
C19 0.159(9) 0.106(7) 0.099(7) -0.002(6) 0.064(7) 0.011(8)
F4 0.229(7) 0.132(5) 0.138(5) -0.033(5) 0.097(5) 0.046(6)
F5 0.265(9) 0.174(7) 0.085(4) 0.026(4) 0.047(5) 0.048(7)
F6 0.115(4) 0.118(5) 0.136(5) 0.017(4) 0.010(3) 0.006(4)
F1 0.126(4) 0.105(4) 0.103(4) 0.010(3) -0.035(3) -0.007(3)
F2 0.195(6) 0.067(3) 0.095(3) 0.029(2) -0.006(3) 0.030(3)
F3 0.171(5) 0.086(3) 0.058(2) 0.005(2) 0.000(3) -0.014(3)

loop_
_atom_type_symbol
_atom_type_description
_atom_type_scat_dispersion_real
_atom_type_scat_dispersion_imag
_atom_type_scat_source
C C 0.0033 0.0016 'International Tables Vol C Tables 4.2.6.8 and 6.1.1.4'
H H 0.0000 0.0000 'International Tables Vol C Tables 4.2.6.8 and 6.1.1.4'
N N 0.0061 0.0033 'International Tables Vol C Tables 4.2.6.8 and 6.1.1.4'
O O 0.0106 0.0060 'International Tables Vol C Tables 4.2.6.8 and 6.1.1.4'
F F 0.0171 0.0103 'International Tables Vol C Tables 4.2.6.8 and 6.1.1.4'

loop_
_geom_angle_atom_site_label_1
_geom_angle_atom_site_label_2
_geom_angle_atom_site_label_3
_geom_angle
_geom_angle_site_symmetry_1
_geom_angle_site_symmetry_3
_geom_angle_publ_flag
C8 N7 C6 123.8(6) . . ?
C8 N7 H7 108(9) . . ?
C6 N7 H7 127(9) . . ?
C4 N3 C2 122.9(7) . . ?
C4 N3 H3 116(7) . . ?
C2 N3 H3 121(7) . . ?
N3 C2 C15 111.3(13) . . ?
N3 C2 C1 107.9(7) . . ?
C15 C2 C1 113.5(10) . . ?
N3 C2 H2 108.0 . . ?
C15 C2 H2 108.0 . . ?
C1 C2 H2 108.0 . . ?
O1 C1 O2 124.6(8) . . ?
O1 C1 C2 124.6(8) . . ?
O2 C1 C2 110.6(8) . . ?
C9 C10 H10B 120.0 . . ?
C9 C10 H10A 120.0 . . ?
H10B C10 H10A 120.0 . . ?
C10 C9 C19 120.0(10) . . ?
C10 C9 C8 123.3(11) . . ?
C19 C9 C8 116.4(7) . . ?
O4 C8 N7 124.1(8) . . ?
O4 C8 C9 117.7(8) . . ?
N7 C8 C9 118.2(6) . . ?
N7 C6 C5 110.6(6) . . ?
N7 C6 H6A 109.5 . . ?
C5 C6 H6A 109.5 . . ?
N7 C6 H6B 109.5 . . ?
C5 C6 H6B 109.5 . . ?
H6A C6 H6B 108.1 . . ?
C18 C5 C6 111.0(7) . . ?
C18 C5 C4 109.3(7) . . ?
C6 C5 C4 111.5(6) . . ?
C18 C5 H5 108.3 . . ?
C6 C5 H5 108.3 . . ?
C4 C5 H5 108.3 . . ?
O3 C4 N3 124.0(8) . . ?
O3 C4 C5 119.5(8) . . ?
N3 C4 C5 116.3(5) . . ?
C1 O2 C11 122.3(6) . . ?
C14' C11 C14 73(2) . . ?
C14' C11 C13' 124(3) . . ?
C14 C11 C13' 143(2) . . ?
C14' C11 C12 142(2) . . ?
C14 C11 C12 113.1(12) . . ?
C13' C11 C12 32.6(15) . . ?
C14' C11 O2 98.8(18) . . ?
C14 C11 O2 111.5(6) . . ?
C13' C11 O2 99.0(17) . . ?
C12 C11 O2 111.7(8) . . ?
C14' C11 C13 41.2(19) . . ?
C14 C11 C13 108.7(12) . . ?
C13' C11 C13 82.8(18) . . ?
C12 C11 C13 108.1(10) . . ?
O2 C11 C13 103.1(7) . . ?
C14' C11 C12' 102(2) . . ?
C14 C11 C12' 29.6(3) . . ?
C13' C11 C12' 121(2) . . ?
C12 C11 C12' 88.6(12) . . ?
O2 C11 C12' 108.8(6) . . ?
C13 C11 C12' 135.0(11) . . ?
C11 C12 H12D 109.5 . . ?
C11 C12 H12E 109.5 . . ?
H12D C12 H12E 109.5 . . ?
C11 C12 H12F 109.5 . . ?
H12D C12 H12F 109.5 . . ?
H12E C12 H12F 109.5 . . ?
C11 C13 H13D 109.5 . . ?
C11 C13 H13E 109.5 . . ?
H13D C13 H13E 109.5 . . ?
C11 C13 H13F 109.5 . . ?
H13D C13 H13F 109.5 . . ?
H13E C13 H13F 109.5 . . ?
C11 C14 H14D 109.5 . . ?
C11 C14 H14E 109.5 . . ?
H14D C14 H14E 109.5 . . ?
C11 C14 H14F 109.5 . . ?
H14D C14 H14F 109.5 . . ?
H14E C14 H14F 109.5 . . ?
C11 C12' H12A 109.5 . . ?
C11 C12' H12B 109.5 . . ?
H12A C12' H12B 109.5 . . ?
C11 C12' H12C 109.5 . . ?
H12A C12' H12C 109.5 . . ?
H12B C12' H12C 109.5 . . ?
C11 C13' H13A 109.5 . . ?
C11 C13' H13B 109.5 . . ?
H13A C13' H13B 109.5 . . ?
C11 C13' H13C 109.5 . . ?
H13A C13' H13C 109.5 . . ?
H13B C13' H13C 109.5 . . ?
C11 C14' H14A 109.5 . . ?
C11 C14' H14B 109.5 . . ?
H14A C14' H14B 109.5 . . ?
C11 C14' H14C 109.5 . . ?
H14A C14' H14C 109.5 . . ?
H14B C14' H14C 109.5 . . ?
C15 C16 H16A 109.5 . . ?
C15 C16 H16B 109.5 . . ?
H16A C16 H16B 109.5 . . ?
C15 C16 H16C 109.5 . . ?
H16A C16 H16C 109.5 . . ?
H16B C16 H16C 109.5 . . ?
C17 C15 C2 114.8(13) . . ?
C17 C15 C16 117(3) . . ?
C2 C15 C16 115.4(14) . . ?
C17 C15 H15 101.9 . . ?
C2 C15 H15 101.9 . . ?
C16 C15 H15 101.9 . . ?
C15 C17 H17A 109.5 . . ?
C15 C17 H17B 109.5 . . ?
H17A C17 H17B 109.5 . . ?
C15 C17 H17C 109.5 . . ?
H17A C17 H17C 109.5 . . ?
H17B C17 H17C 109.5 . . ?
F3 C18 F1 105.6(8) . . ?
F3 C18 F2 105.4(10) . . ?
F1 C18 F2 105.5(8) . . ?
F3 C18 C5 114.4(8) . . ?
F1 C18 C5 111.6(9) . . ?
F2 C18 C5 113.6(8) . . ?
F4 C19 F5 110.2(9) . . ?
F4 C19 F6 106.6(11) . . ?
F5 C19 F6 105.0(10) . . ?
F4 C19 C9 113.1(10) . . ?
F5 C19 C9 111.9(10) . . ?
F6 C19 C9 109.5(8) . . ?

loop_
_geom_bond_atom_site_label_1
_geom_bond_atom_site_label_2
_geom_bond_distance
_geom_bond_site_symmetry_2
_geom_bond_publ_flag
O4 C8 1.236(8) . ?
O3 C4 1.250(8) . ?
N7 C8 1.324(10) . ?
N7 C6 1.432(11) . ?
N7 H7 0.86(2) . ?
N3 C4 1.313(10) . ?
N3 C2 1.453(11) . ?
N3 H3 0.86(2) . ?
C2 C15 1.46(2) . ?
C2 C1 1.524(12) . ?
C2 H2 1.0000 . ?
C1 O1 1.180(12) . ?
C1 O2 1.294(10) . ?
C10 C9 1.330(14) . ?
C10 H10B 0.9500 . ?
C10 H10A 0.9500 . ?
C9 C19 1.476(16) . ?
C9 C8 1.509(11) . ?
C6 C5 1.514(12) . ?
C6 H6A 0.9900 . ?
C6 H6B 0.9900 . ?
C5 C18 1.486(11) . ?
C5 C4 1.526(11) . ?
C5 H5 1.0000 . ?
O2 C11 1.512(8) . ?
C11 C14' 1.45(5) . ?
C11 C14 1.455(14) . ?
C11 C13' 1.48(4) . ?
C11 C12 1.496(15) . ?
C11 C13 1.537(16) . ?
C11 C12' 1.544(18) . ?
C12 H12D 0.9800 . ?
C12 H12E 0.9800 . ?
C12 H12F 0.9800 . ?
C13 H13D 0.9800 . ?
C13 H13E 0.9800 . ?
C13 H13F 0.9800 . ?
C14 H14D 0.9800 . ?
C14 H14E 0.9800 . ?
C14 H14F 0.9800 . ?
C12' H12A 0.9800 . ?
C12' H12B 0.9800 . ?
C12' H12C 0.9800 . ?
C13' H13A 0.9800 . ?
C13' H13B 0.9800 . ?
C13' H13C 0.9800 . ?
C14' H14A 0.9800 . ?
C14' H14B 0.9800 . ?
C14' H14C 0.9800 . ?
C16 C15 1.51(2) . ?
C16 H16A 0.9800 . ?
C16 H16B 0.9800 . ?
C16 H16C 0.9800 . ?
C15 C17 1.35(3) . ?
C15 H15 1.0000 . ?
C17 H17A 0.9800 . ?
C17 H17B 0.9800 . ?
C17 H17C 0.9800 . ?
C18 F3 1.323(14) . ?
C18 F1 1.354(11) . ?
C18 F2 1.356(11) . ?
C19 F4 1.310(13) . ?
C19 F5 1.338(13) . ?
C19 F6 1.345(13) . ?

loop_
_geom_hbond_atom_site_label_D
_geom_hbond_atom_site_label_H
_geom_hbond_atom_site_label_A
_geom_hbond_distance_DH
_geom_hbond_distance_HA
_geom_hbond_distance_DA
_geom_hbond_angle_DHA
_geom_hbond_site_symmetry_A
N3 H3 O4 0.86(2) 2.02(4) 2.843(8) 158(10) 2_757
N7 H7 O3 0.86(2) 2.10(8) 2.820(7) 141(11) 2_757

loop_
_geom_torsion_atom_site_label_1
_geom_torsion_atom_site_label_2
_geom_torsion_atom_site_label_3
_geom_torsion_atom_site_label_4
_geom_torsion
_geom_torsion_site_symmetry_1
_geom_torsion_site_symmetry_2
_geom_torsion_site_symmetry_3
_geom_torsion_site_symmetry_4
_geom_torsion_publ_flag
C4 N3 C2 C15 124.8(12) . . . . ?
C4 N3 C2 C1 -110.0(9) . . . . ?
N3 C2 C1 O1 -37.6(19) . . . . ?
C15 C2 C1 O1 86(2) . . . . ?
N3 C2 C1 O2 146.8(8) . . . . ?
C15 C2 C1 O2 -89.4(17) . . . . ?
C6 N7 C8 O4 2.5(13) . . . . ?
C6 N7 C8 C9 -179.4(8) . . . . ?
C10 C9 C8 O4 -154.8(10) . . . . ?
C19 C9 C8 O4 18.7(12) . . . . ?
C10 C9 C8 N7 27.0(13) . . . . ?
C19 C9 C8 N7 -159.5(8) . . . . ?
C8 N7 C6 C5 -124.0(8) . . . . ?
N7 C6 C5 C18 -179.5(6) . . . . ?
N7 C6 C5 C4 58.3(7) . . . . ?
C2 N3 C4 O3 2.3(11) . . . . ?
C2 N3 C4 C5 178.7(7) . . . . ?
C18 C5 C4 O3 -73.2(9) . . . . ?
C6 C5 C4 O3 50.0(8) . . . . ?
C18 C5 C4 N3 110.2(7) . . . . ?
C6 C5 C4 N3 -126.6(7) . . . . ?
O1 C1 O2 C11 0.9(19) . . . . ?
C2 C1 O2 C11 176.6(7) . . . . ?
C1 O2 C11 C14' 145(2) . . . . ?
C1 O2 C11 C14 70.7(16) . . . . ?
C1 O2 C11 C13' -88(2) . . . . ?
C1 O2 C11 C12 -56.9(14) . . . . ?
C1 O2 C11 C13 -172.9(12) . . . . ?
C1 O2 C11 C12' 39.3(14) . . . . ?
N3 C2 C15 C17 85(2) . . . . ?
C1 C2 C15 C17 -37(3) . . . . ?
N3 C2 C15 C16 -56(3) . . . . ?
C1 C2 C15 C16 -178.5(18) . . . . ?
C6 C5 C18 F3 -176.0(7) . . . . ?
C4 C5 C18 F3 -52.6(9) . . . . ?
C6 C5 C18 F1 64.1(10) . . . . ?
C4 C5 C18 F1 -172.5(8) . . . . ?
C6 C5 C18 F2 -55.0(12) . . . . ?
C4 C5 C18 F2 68.4(12) . . . . ?
C10 C9 C19 F4 107.7(13) . . . . ?
C8 C9 C19 F4 -66.0(12) . . . . ?
C10 C9 C19 F5 -17.5(15) . . . . ?
C8 C9 C19 F5 168.8(8) . . . . ?
C10 C9 C19 F6 -133.5(11) . . . . ?
C8 C9 C19 F6 52.8(12) . . . . ?
C4 C5 C6 N7 58.3(7) . . . . ?
N3 C4 C5 C6 -126.6(7) . . . . ?
C1 C2 N3 C4 -110.0(9) . . . . ?
O2 C1 C2 N3 146.8(8) . . . . ?
